data_7115470
loop_
_publ_author_name
'Marc A. Little'
'Samantha Y. Chong'
'Marc Schmidtmann'
'Tom Hasell'
'Andrew I. Cooper'

_publ_section_title
;
 Guest control of structure in porous organic cages
;
_journal_name_full Chem.Commun.
_journal_page_first 9465
_journal_paper_doi 10.1039/C4cc04158E
_journal_volume 50
_journal_year 2014
_chemical_formula_moiety 'C72 H84 N12'
_chemical_formula_sum 'C72 H84 N12'
_chemical_formula_weight 1117.51
_chemical_name_systematic
; 
 ? 
;
_space_group_IT_number 143
_symmetry_cell_setting trigonal
_symmetry_space_group_name_Hall 'P 3'
_symmetry_space_group_name_H-M 'P 3'
_atom_sites_solution_hydrogens geom
_atom_sites_solution_primary direct
_atom_sites_solution_secondary difmap
_audit_creation_method SHELXL
_cell_angle_alpha 90.00
_cell_angle_beta 90.00
_cell_angle_gamma 120.00
_cell_formula_units_Z 3
_cell_length_a 25.2084(15)
_cell_length_b 25.2084(15)
_cell_length_c 11.0674(7)
_cell_measurement_reflns_used 7684
_cell_measurement_temperature 400(2)
_cell_measurement_theta_max 19.414
_cell_measurement_theta_min 2.448
_cell_volume 6090.7(6)
_computing_cell_refinement 'Bruker AXS SAINT V7.68A'
_computing_data_collection 'CrystalClear-SM Expert 2.1 (Rigaku, 2011)'
_computing_data_reduction 'Bruker AXS SAINT V7.68A'
_computing_structure_refinement 'SHELXL (Sheldrick, 2008)'
_computing_structure_solution 'SHELXD (Sheldrick, 2008)'
_diffrn_ambient_temperature 400(2)
_diffrn_detector_area_resol_mean 28.5714
_diffrn_measured_fraction_theta_full 0.999
_diffrn_measured_fraction_theta_max 0.999
_diffrn_measurement_device_type 'Rigaku Saturn724+ (2x2 bin mode)'
_diffrn_measurement_method 'profile data from \w-scans'
_diffrn_radiation_monochromator confocal
_diffrn_radiation_source 'rotating anode'
_diffrn_radiation_type MoK\a
_diffrn_radiation_wavelength 0.71073
_diffrn_reflns_av_R_equivalents 0.0626
_diffrn_reflns_av_sigmaI/netI 0.0484
_diffrn_reflns_limit_h_max 25
_diffrn_reflns_limit_h_min -25
_diffrn_reflns_limit_k_max 25
_diffrn_reflns_limit_k_min -25
_diffrn_reflns_limit_l_max 11
_diffrn_reflns_limit_l_min -8
_diffrn_reflns_number 37467
_diffrn_reflns_theta_full 20.81
_diffrn_reflns_theta_max 20.81
_diffrn_reflns_theta_min 2.06
_exptl_absorpt_coefficient_mu 0.055
_exptl_absorpt_correction_T_max 0.7449
_exptl_absorpt_correction_T_min 0.5739
_exptl_absorpt_correction_type multi-scan
_exptl_absorpt_process_details 'SADABS 2008/1 (Sheldrick, 2008)'
_exptl_crystal_colour colourless
_exptl_crystal_density_diffrn 0.914
_exptl_crystal_density_method 'not measured'
_exptl_crystal_description needle
_exptl_crystal_F_000 1800
_exptl_crystal_size_max 0.427
_exptl_crystal_size_mid 0.189
_exptl_crystal_size_min 0.156
_refine_diff_density_max 0.156
_refine_diff_density_min -0.164
_refine_diff_density_rms 0.035
_refine_ls_abs_structure_details 'Flack H D (1983), Acta Cryst. A39, 876-881'
_refine_ls_abs_structure_Flack -3(3)
_refine_ls_extinction_method none
_refine_ls_goodness_of_fit_ref 1.019
_refine_ls_hydrogen_treatment constr
_refine_ls_matrix_type full
_refine_ls_number_parameters 757
_refine_ls_number_reflns 7895
_refine_ls_number_restraints 0
_refine_ls_restrained_S_all 1.019
_refine_ls_R_factor_all 0.0985
_refine_ls_R_factor_gt 0.0576
_refine_ls_shift/su_max 0.000
_refine_ls_shift/su_mean 0.000
_refine_ls_structure_factor_coef Fsqd
_refine_ls_weighting_details 'calc w=1/[\s^2^(Fo^2^)+(0.0953P)^2^+0.0000P] where P=(Fo^2^+2Fc^2^)/3'
_refine_ls_weighting_scheme calc
_refine_ls_wR_factor_gt 0.1383
_refine_ls_wR_factor_ref 0.1637
_reflns_number_gt 5267
_reflns_number_total 7895
_reflns_threshold_expression >2sigma(I)
_cod_data_source_file c4cc04158e2.cif
_cod_data_source_block Cage3_R_beta_400K
_cod_database_code 7115470

loop_
_symmetry_equiv_pos_as_xyz
'x, y, z'
'-y, x-y, z'
'-x+y, -x, z'

loop_
_atom_site_label
_atom_site_type_symbol
_atom_site_fract_x
_atom_site_fract_y
_atom_site_fract_z
_atom_site_U_iso_or_equiv
_atom_site_adp_type
_atom_site_occupancy
_atom_site_symmetry_multiplicity
_atom_site_calc_flag
_atom_site_refinement_flags
N5 N 0.53286(18) 0.3558(2) 0.5333(4) 0.0982(13) Uani 1 1 d .
C4 C 0.4696(2) 0.3422(3) 0.5349(5) 0.0989(16) Uani 1 1 d .
H4 H 0.4416 0.2973 0.5467 0.119 Uiso 1 1 calc R
C2 C 0.6068(2) 0.3234(3) 0.5407(5) 0.0839(14) Uani 1 1 d .
N8 N 0.1669(2) 0.19197(18) 0.4738(4) 0.0940(12) Uani 1 1 d .
N4 N 0.4679(2) 0.3506(2) 0.7531(5) 0.1105(14) Uani 1 1 d .
C64 C 0.1944(3) 0.1234(3) 0.2135(5) 0.1006(16) Uani 1 1 d .
H64 H 0.2079 0.1567 0.1588 0.121 Uiso 1 1 calc R
C27 C 0.3199(3) 0.5303(3) 0.7072(5) 0.0970(16) Uani 1 1 d .
H27 H 0.3320 0.5451 0.7872 0.116 Uiso 1 1 calc R
N3 N 0.3003(2) 0.4490(2) 0.2871(4) 0.1060(14) Uani 1 1 d .
N12 N 0.3034(2) 0.5071(3) 0.0596(3) 0.0985(13) Uani 1 1 d .
C47 C 0.3398(3) 0.6153(3) 0.0685(4) 0.0874(14) Uani 1 1 d .
C30 C 0.2849(3) 0.4871(2) 0.4756(5) 0.0947(15) Uani 1 1 d .
N1 N 0.1594(3) 0.4694(3) 0.7494(4) 0.1137(15) Uani 1 1 d .
C14 C 0.5341(3) 0.3295(4) 1.1709(6) 0.1098(18) Uani 1 1 d .
H14 H 0.5406 0.3172 1.2481 0.132 Uiso 1 1 calc R
C1 C 0.6576(3) 0.3826(3) 0.5412(5) 0.0939(15) Uani 1 1 d .
H1 H 0.6511 0.4166 0.5420 0.113 Uiso 1 1 calc R
C32 C 0.2156(3) 0.5013(3) 0.7647(5) 0.1008(17) Uani 1 1 d .
H32 H 0.2299 0.5234 0.8383 0.121 Uiso 1 1 calc R
C28 C 0.2607(3) 0.5068(3) 0.6757(5) 0.0924(15) Uani 1 1 d .
C61 C 0.1556(2) 0.0259(3) 0.3758(5) 0.0919(15) Uani 1 1 d .
C59 C 0.1951(3) 0.0707(3) 0.1785(5) 0.0967(16) Uani 1 1 d .
C62 C 0.1537(2) 0.0782(3) 0.4048(5) 0.0930(15) Uani 1 1 d .
H62 H 0.1377 0.0804 0.4811 0.112 Uiso 1 1 calc R
C3 C 0.5445(2) 0.3134(3) 0.5422(5) 0.0962(16) Uani 1 1 d .
H3 H 0.5113 0.2727 0.5505 0.115 Uiso 1 1 calc R
C67 C 0.1716(2) 0.2503(2) 0.5062(5) 0.0895(15) Uani 1 1 d .
H67 H 0.1840 0.2777 0.4339 0.107 Uiso 1 1 calc R
N2 N 0.4431(3) 0.5634(2) 0.7760(5) 0.1083(14) Uani 1 1 d .
N10 N 0.2412(2) 0.1114(3) -0.0136(4) 0.1093(15) Uani 1 1 d .
C41 C 0.3142(3) 0.4558(3) 0.0710(5) 0.1010(17) Uani 1 1 d .
H41 H 0.3585 0.4716 0.0885 0.121 Uiso 1 1 calc R
C48 C 0.2814(3) 0.6089(3) 0.0685(4) 0.0926(15) Uani 1 1 d .
H48 H 0.2460 0.5693 0.0687 0.111 Uiso 1 1 calc R
C40 C 0.2754(3) 0.4153(3) 0.1758(5) 0.1052(17) Uani 1 1 d .
H40 H 0.2317 0.4044 0.1659 0.126 Uiso 1 1 calc R
C26 C 0.3638(3) 0.5336(2) 0.6266(5) 0.0953(15) Uani 1 1 d .
C9 C 0.4625(3) 0.3772(3) 0.6404(6) 0.0997(16) Uani 1 1 d .
H9 H 0.4953 0.4213 0.6362 0.120 Uiso 1 1 calc R
C65 C 0.1382(2) -0.0224(3) 0.4635(5) 0.0959(16) Uani 1 1 d .
H65 H 0.1184 -0.0205 0.5351 0.115 Uiso 1 1 calc R
C63 C 0.1744(3) 0.1274(3) 0.3266(5) 0.0960(15) Uani 1 1 d .
C39 C 0.2655(3) 0.4571(3) 0.3554(5) 0.1061(17) Uani 1 1 d .
H39 H 0.2247 0.4435 0.3294 0.127 Uiso 1 1 calc R
C12 C 0.5561(3) 0.4076(3) 1.0268(6) 0.1154(18) Uani 1 1 d .
H12 H 0.5773 0.4497 1.0050 0.139 Uiso 1 1 calc R
C66 C 0.1767(3) 0.1849(2) 0.3670(6) 0.0985(16) Uani 1 1 d .
H66 H 0.1858 0.2166 0.3101 0.118 Uiso 1 1 calc R
C18 C 0.6008(3) 0.4383(3) 1.2306(6) 0.1153(19) Uani 1 1 d .
H18 H 0.6121 0.4262 1.3030 0.138 Uiso 1 1 calc R
C13 C 0.5642(3) 0.3911(3) 1.1408(6) 0.1074(17) Uani 1 1 d .
C33 C 0.1179(3) 0.4644(3) 0.8469(6) 0.1156(19) Uani 1 1 d .
H33 H 0.1429 0.4882 0.9181 0.139 Uiso 1 1 calc R
N9 N 0.1472(2) -0.0666(2) 0.4523(4) 0.0950(12) Uani 1 1 d .
C50 C 0.0624(2) 0.0424(3) -0.2252(4) 0.0833(14) Uani 1 1 d .
C31 C 0.3460(3) 0.5119(3) 0.5106(5) 0.1021(16) Uani 1 1 d .
H31 H 0.3754 0.5138 0.4544 0.123 Uiso 1 1 calc R
C37 C 0.0345(3) 0.4862(4) 0.9037(7) 0.153(3) Uani 1 1 d .
H37A H 0.0574 0.5098 0.9759 0.184 Uiso 1 1 calc R
H37B H 0.0091 0.5035 0.8747 0.184 Uiso 1 1 calc R
C51 C 0.1280(3) 0.0869(2) -0.2241(5) 0.0939(15) Uani 1 1 d .
H51 H 0.1406 0.1291 -0.2164 0.113 Uiso 1 1 calc R
C25 C 0.4274(3) 0.5552(3) 0.6663(6) 0.1072(17) Uani 1 1 d .
H25 H 0.4577 0.5633 0.6068 0.129 Uiso 1 1 calc R
C5 C 0.4561(3) 0.3617(4) 0.4131(6) 0.156(3) Uani 1 1 d .
H5A H 0.4878 0.4046 0.3957 0.188 Uiso 1 1 calc R
H5B H 0.4577 0.3354 0.3483 0.188 Uiso 1 1 calc R
C52 C 0.2337(2) 0.1204(3) -0.2281(5) 0.0975(16) Uani 1 1 d .
H52 H 0.2363 0.1604 -0.2091 0.117 Uiso 1 1 calc R
N11 N 0.1691(2) 0.07193(19) -0.2329(4) 0.0955(12) Uani 1 1 d .
C42 C 0.2970(4) 0.4197(3) -0.0474(5) 0.142(3) Uani 1 1 d .
H42A H 0.2544 0.4079 -0.0694 0.170 Uiso 1 1 calc R
H42B H 0.3243 0.4460 -0.1127 0.170 Uiso 1 1 calc R
C15 C 0.4946(3) 0.2857(3) 1.0899(7) 0.1111(18) Uani 1 1 d .
C68 C 0.1095(3) 0.2385(2) 0.5528(5) 0.0928(15) Uani 1 1 d .
H68 H 0.0954 0.2079 0.6201 0.111 Uiso 1 1 calc R
C20 C 0.7168(4) 0.5796(3) 1.2556(6) 0.122(2) Uani 1 1 d .
H20 H 0.7118 0.5971 1.1782 0.146 Uiso 1 1 calc R
C45 C 0.2804(4) 0.3579(3) 0.1819(5) 0.145(3) Uani 1 1 d .
H45A H 0.2533 0.3310 0.2469 0.174 Uiso 1 1 calc R
H45B H 0.3230 0.3693 0.2027 0.174 Uiso 1 1 calc R
C19 C 0.6544(3) 0.5374(3) 1.3093(5) 0.1161(19) Uani 1 1 d .
H19 H 0.6588 0.5153 1.3801 0.139 Uiso 1 1 calc R
C49 C 0.0206(3) 0.0617(2) -0.2254(5) 0.0902(14) Uani 1 1 d .
H49 H 0.0345 0.1043 -0.2256 0.108 Uiso 1 1 calc R
C16 C 0.4878(3) 0.3033(4) 0.9772(7) 0.1162(18) Uani 1 1 d .
H16 H 0.4619 0.2730 0.9207 0.139 Uiso 1 1 calc R
C29 C 0.2428(3) 0.4846(2) 0.5586(5) 0.0959(15) Uani 1 1 d .
H29 H 0.2011 0.4675 0.5357 0.115 Uiso 1 1 calc R
C57 C 0.2652(2) 0.1051(3) -0.1305(5) 0.1051(17) Uani 1 1 d .
H57 H 0.2573 0.0623 -0.1410 0.126 Uiso 1 1 calc R
C46 C 0.3467(3) 0.5608(3) 0.0718(5) 0.0962(16) Uani 1 1 d .
H46 H 0.3867 0.5668 0.0839 0.115 Uiso 1 1 calc R
C38 C 0.0802(3) 0.4926(3) 0.8038(6) 0.1146(18) Uani 1 1 d .
H38 H 0.0570 0.4707 0.7295 0.138 Uiso 1 1 calc R
N7 N 0.6177(2) 0.4933(3) 1.2161(5) 0.1206(16) Uani 1 1 d .
C53 C 0.2620(3) 0.1243(3) -0.3501(5) 0.142(3) Uani 1 1 d .
H53A H 0.2421 0.1371 -0.4116 0.170 Uiso 1 1 calc R
H53B H 0.2553 0.0835 -0.3732 0.170 Uiso 1 1 calc R
C60 C 0.1760(3) 0.0228(3) 0.2595(6) 0.1046(16) Uani 1 1 d .
H60 H 0.1766 -0.0131 0.2358 0.125 Uiso 1 1 calc R
C8 C 0.3993(3) 0.3725(3) 0.6370(7) 0.134(2) Uani 1 1 d .
H8A H 0.3967 0.3982 0.7016 0.161 Uiso 1 1 calc R
H8B H 0.3669 0.3295 0.6512 0.161 Uiso 1 1 calc R
C10 C 0.5090(3) 0.3850(3) 0.8256(6) 0.1142(18) Uani 1 1 d .
H10 H 0.5355 0.4264 0.8028 0.137 Uiso 1 1 calc R
C56 C 0.3337(3) 0.1500(4) -0.1284(6) 0.157(3) Uani 1 1 d .
H56A H 0.3536 0.1368 -0.0678 0.189 Uiso 1 1 calc R
H56B H 0.3412 0.1911 -0.1051 0.189 Uiso 1 1 calc R
N6 N 0.4552(2) 0.2025(3) 1.2318(6) 0.1208(16) Uani 1 1 d .
C34 C 0.0779(4) 0.3981(4) 0.8839(8) 0.182(4) Uani 1 1 d .
H34A H 0.1039 0.3823 0.9169 0.219 Uiso 1 1 calc R
H34B H 0.0561 0.3732 0.8123 0.219 Uiso 1 1 calc R
C6 C 0.3941(4) 0.3564(6) 0.4139(8) 0.182(4) Uani 1 1 d .
H6A H 0.3869 0.3705 0.3353 0.218 Uiso 1 1 calc R
H6B H 0.3622 0.3130 0.4247 0.218 Uiso 1 1 calc R
C7 C 0.3895(3) 0.3939(4) 0.5135(10) 0.166(3) Uani 1 1 d .
H7A H 0.3485 0.3903 0.5114 0.199 Uiso 1 1 calc R
H7B H 0.4206 0.4375 0.5014 0.199 Uiso 1 1 calc R
C36 C -0.0068(4) 0.4193(5) 0.9379(9) 0.195(4) Uani 1 1 d .
H36A H -0.0352 0.4162 1.0029 0.234 Uiso 1 1 calc R
H36B H -0.0315 0.3962 0.8670 0.234 Uiso 1 1 calc R
C44 C 0.2628(5) 0.3228(3) 0.0637(8) 0.175(3) Uani 1 1 d .
H44A H 0.2675 0.2863 0.0711 0.210 Uiso 1 1 calc R
H44B H 0.2193 0.3088 0.0452 0.210 Uiso 1 1 calc R
C43 C 0.3023(5) 0.3625(4) -0.0366(7) 0.174(3) Uani 1 1 d .
H43A H 0.2897 0.3394 -0.1135 0.209 Uiso 1 1 calc R
H43B H 0.3455 0.3743 -0.0207 0.209 Uiso 1 1 calc R
C72 C 0.2201(3) 0.2797(3) 0.6056(6) 0.1167(19) Uani 1 1 d .
H72A H 0.2090 0.2512 0.6747 0.140 Uiso 1 1 calc R
H72B H 0.2603 0.2879 0.5742 0.140 Uiso 1 1 calc R
C21 C 0.7576(4) 0.6326(4) 1.3437(8) 0.168(3) Uani 1 1 d .
H21A H 0.7675 0.6159 1.4157 0.201 Uiso 1 1 calc R
H21B H 0.7965 0.6618 1.3032 0.201 Uiso 1 1 calc R
C71 C 0.2248(4) 0.3391(3) 0.6476(6) 0.131(2) Uani 1 1 d .
H71A H 0.2561 0.3575 0.7119 0.157 Uiso 1 1 calc R
H71B H 0.2378 0.3683 0.5793 0.157 Uiso 1 1 calc R
C24 C 0.6231(4) 0.5728(4) 1.3492(8) 0.160(3) Uani 1 1 d .
H24A H 0.6144 0.5907 1.2776 0.192 Uiso 1 1 calc R
H24B H 0.5836 0.5444 1.3884 0.192 Uiso 1 1 calc R
C11 C 0.5181(3) 0.3648(3) 0.9430(6) 0.1109(18) Uani 1 1 d .
C70 C 0.1638(4) 0.3276(3) 0.6953(7) 0.139(2) Uani 1 1 d .
H70A H 0.1670 0.3669 0.7198 0.166 Uiso 1 1 calc R
H70B H 0.1521 0.3007 0.7672 0.166 Uiso 1 1 calc R
C58 C 0.2195(3) 0.0673(3) 0.0576(6) 0.1065(17) Uani 1 1 d .
H58 H 0.2184 0.0305 0.0343 0.128 Uiso 1 1 calc R
C35 C 0.0309(5) 0.3921(5) 0.9803(9) 0.203(4) Uani 1 1 d .
H35A H 0.0036 0.3482 0.9995 0.244 Uiso 1 1 calc R
H35B H 0.0529 0.4131 1.0552 0.244 Uiso 1 1 calc R
C69 C 0.1151(3) 0.2973(3) 0.5976(6) 0.127(2) Uani 1 1 d .
H69A H 0.0751 0.2890 0.6302 0.152 Uiso 1 1 calc R
H69B H 0.1255 0.3260 0.5288 0.152 Uiso 1 1 calc R
C23 C 0.6629(6) 0.6232(5) 1.4366(9) 0.194(4) Uani 1 1 d .
H23A H 0.6421 0.6462 1.4594 0.233 Uiso 1 1 calc R
H23B H 0.6689 0.6050 1.5109 0.233 Uiso 1 1 calc R
C55 C 0.3613(3) 0.1532(5) -0.2536(9) 0.189(4) Uani 1 1 d .
H55A H 0.4055 0.1840 -0.2526 0.227 Uiso 1 1 calc R
H55B H 0.3569 0.1130 -0.2738 0.227 Uiso 1 1 calc R
C54 C 0.3302(4) 0.1701(5) -0.3466(7) 0.193(4) Uani 1 1 d .
H54A H 0.3484 0.1715 -0.4267 0.231 Uiso 1 1 calc R
H54B H 0.3367 0.2114 -0.3289 0.231 Uiso 1 1 calc R
C22 C 0.7234(6) 0.6659(4) 1.3824(10) 0.204(4) Uani 1 1 d .
H22A H 0.7485 0.6981 1.4419 0.244 Uiso 1 1 calc R
H22B H 0.7174 0.6861 1.3111 0.244 Uiso 1 1 calc R
C17 C 0.4600(3) 0.2198(3) 1.1252(8) 0.118(2) Uani 1 1 d .
H17 H 0.4410 0.1898 1.0636 0.141 Uiso 1 1 calc R

loop_
_atom_site_aniso_label
_atom_site_aniso_U_11
_atom_site_aniso_U_22
_atom_site_aniso_U_33
_atom_site_aniso_U_23
_atom_site_aniso_U_13
_atom_site_aniso_U_12
N5 0.079(3) 0.107(3) 0.116(4) 0.003(3) -0.002(2) 0.052(3)
C4 0.080(4) 0.120(4) 0.104(4) 0.006(4) -0.002(3) 0.056(3)
C2 0.075(4) 0.077(4) 0.102(4) -0.004(3) -0.003(3) 0.040(4)
N8 0.116(3) 0.081(3) 0.081(3) -0.002(2) -0.002(3) 0.047(3)
N4 0.115(4) 0.124(4) 0.095(4) -0.007(3) -0.010(3) 0.062(3)
C64 0.137(5) 0.083(4) 0.079(4) 0.008(3) 0.011(3) 0.054(3)
C27 0.122(5) 0.115(4) 0.061(3) -0.002(3) 0.009(4) 0.064(4)
N3 0.127(4) 0.125(4) 0.068(3) -0.005(3) 0.008(3) 0.065(3)
N12 0.122(4) 0.106(4) 0.074(3) -0.005(3) -0.005(3) 0.062(3)
C47 0.102(5) 0.089(5) 0.081(4) 0.000(3) 0.003(3) 0.055(4)
C30 0.111(5) 0.100(4) 0.068(4) -0.004(3) 0.000(4) 0.049(3)
N1 0.129(4) 0.126(4) 0.089(3) 0.006(3) 0.031(3) 0.065(4)
C14 0.121(5) 0.119(5) 0.093(4) -0.016(4) -0.003(4) 0.062(4)
C1 0.099(5) 0.083(4) 0.108(4) -0.002(3) -0.003(3) 0.052(4)
C32 0.111(5) 0.110(4) 0.074(4) 0.011(3) 0.015(4) 0.051(4)
C28 0.095(4) 0.108(4) 0.074(4) 0.010(3) 0.015(4) 0.050(3)
C61 0.118(4) 0.092(4) 0.069(4) 0.003(3) 0.003(3) 0.055(3)
C59 0.118(4) 0.094(4) 0.077(4) 0.011(4) 0.005(3) 0.052(3)
C62 0.116(4) 0.093(4) 0.071(3) -0.003(3) 0.004(3) 0.053(3)
C3 0.084(4) 0.087(4) 0.118(5) -0.003(3) -0.007(3) 0.043(3)
C67 0.102(4) 0.060(3) 0.090(4) -0.001(3) -0.007(3) 0.029(3)
N2 0.118(4) 0.119(4) 0.091(4) 0.007(3) 0.004(3) 0.062(3)
N10 0.113(4) 0.128(4) 0.073(3) 0.003(3) 0.007(3) 0.050(3)
C41 0.134(5) 0.110(4) 0.072(4) -0.006(3) -0.003(3) 0.070(4)
C48 0.097(5) 0.094(5) 0.083(4) -0.003(3) 0.001(3) 0.046(4)
C40 0.132(5) 0.114(5) 0.065(4) -0.015(4) -0.004(3) 0.058(4)
C26 0.099(4) 0.105(4) 0.082(4) 0.004(3) 0.009(4) 0.050(3)
C9 0.097(4) 0.106(4) 0.103(4) -0.007(4) -0.003(3) 0.056(3)
C65 0.125(4) 0.092(4) 0.075(4) 0.005(3) 0.004(3) 0.057(4)
C63 0.126(4) 0.085(4) 0.070(4) 0.008(3) 0.006(3) 0.047(3)
C39 0.116(5) 0.119(5) 0.076(4) 0.005(3) 0.000(4) 0.053(4)
C12 0.136(5) 0.102(4) 0.108(5) -0.015(4) -0.010(4) 0.060(4)
C66 0.125(4) 0.072(4) 0.091(5) 0.008(3) 0.008(3) 0.043(3)
C18 0.131(5) 0.112(5) 0.098(5) -0.023(4) -0.019(4) 0.057(4)
C13 0.118(5) 0.105(5) 0.095(5) -0.017(4) -0.015(4) 0.052(4)
C33 0.121(5) 0.136(6) 0.096(4) 0.011(4) 0.024(4) 0.069(5)
N9 0.116(3) 0.095(3) 0.085(3) 0.013(3) 0.011(2) 0.062(3)
C50 0.081(4) 0.084(5) 0.078(4) -0.001(3) 0.003(3) 0.036(4)
C31 0.122(5) 0.113(4) 0.071(4) 0.000(3) 0.010(4) 0.058(4)
C37 0.127(5) 0.173(7) 0.178(7) 0.048(6) 0.053(5) 0.089(5)
C51 0.099(5) 0.084(4) 0.092(4) 0.008(3) 0.007(3) 0.041(4)
C25 0.113(5) 0.121(5) 0.090(5) 0.009(4) 0.016(4) 0.060(4)
C5 0.133(6) 0.281(9) 0.101(5) 0.036(5) 0.005(4) 0.138(6)
C52 0.089(4) 0.108(4) 0.081(4) 0.010(3) 0.015(3) 0.038(4)
N11 0.083(3) 0.098(3) 0.089(3) 0.000(2) 0.003(2) 0.032(3)
C42 0.257(8) 0.139(5) 0.066(4) -0.009(4) -0.004(4) 0.126(6)
C15 0.117(5) 0.107(5) 0.091(5) -0.019(4) -0.004(4) 0.042(4)
C68 0.105(4) 0.080(4) 0.082(4) -0.002(3) -0.001(3) 0.038(3)
C20 0.156(6) 0.111(5) 0.101(5) -0.011(4) -0.027(5) 0.070(5)
C45 0.242(8) 0.114(5) 0.084(4) 0.001(4) -0.009(4) 0.094(5)
C19 0.151(6) 0.107(5) 0.092(4) -0.021(4) -0.017(4) 0.066(5)
C49 0.094(5) 0.086(4) 0.092(4) 0.013(3) 0.008(3) 0.047(4)
C16 0.113(5) 0.121(6) 0.098(6) -0.020(4) -0.010(4) 0.046(4)
C29 0.110(4) 0.099(4) 0.072(4) 0.006(3) 0.009(4) 0.047(3)
C57 0.093(4) 0.139(5) 0.077(4) -0.003(3) 0.012(3) 0.053(4)
C46 0.106(4) 0.100(5) 0.080(4) -0.006(3) 0.003(3) 0.050(4)
C38 0.107(4) 0.126(5) 0.107(5) 0.013(4) 0.021(4) 0.055(4)
N7 0.146(4) 0.100(4) 0.111(4) -0.028(3) -0.034(3) 0.059(3)
C53 0.114(5) 0.174(6) 0.080(4) -0.006(4) 0.013(4) 0.029(5)
C60 0.129(5) 0.097(4) 0.098(5) -0.006(4) 0.001(4) 0.064(4)
C8 0.117(5) 0.171(6) 0.154(6) 0.009(5) 0.015(4) 0.102(5)
C10 0.132(5) 0.112(5) 0.099(5) -0.006(4) -0.009(4) 0.062(4)
C56 0.091(5) 0.235(8) 0.108(5) 0.000(5) 0.008(4) 0.054(5)
N6 0.122(4) 0.118(5) 0.103(4) -0.015(4) 0.008(3) 0.046(4)
C34 0.195(7) 0.159(7) 0.200(9) 0.087(6) 0.098(7) 0.094(6)
C6 0.151(7) 0.317(12) 0.122(6) 0.021(7) -0.016(5) 0.150(8)
C7 0.128(6) 0.215(8) 0.202(9) 0.063(7) 0.019(6) 0.121(6)
C36 0.164(7) 0.198(9) 0.221(10) 0.076(7) 0.090(7) 0.089(8)
C44 0.292(11) 0.130(6) 0.131(7) -0.020(6) -0.034(7) 0.125(7)
C43 0.317(12) 0.152(7) 0.089(5) -0.009(5) -0.005(6) 0.144(8)
C72 0.111(4) 0.093(4) 0.133(5) -0.018(4) -0.024(4) 0.042(3)
C21 0.175(7) 0.124(6) 0.191(8) -0.050(6) -0.047(6) 0.065(6)
C71 0.139(6) 0.091(4) 0.138(6) -0.028(4) -0.032(5) 0.039(4)
C24 0.185(7) 0.149(6) 0.158(7) -0.046(5) -0.013(6) 0.091(6)
C11 0.131(5) 0.103(5) 0.095(5) -0.015(4) -0.025(4) 0.055(4)
C70 0.166(7) 0.115(5) 0.123(5) -0.045(4) -0.017(5) 0.062(5)
C58 0.130(5) 0.117(5) 0.085(4) -0.008(4) 0.002(4) 0.071(4)
C35 0.209(9) 0.212(9) 0.217(10) 0.105(8) 0.126(8) 0.127(8)
C69 0.125(5) 0.110(5) 0.143(6) -0.021(4) 0.007(5) 0.057(4)
C23 0.231(11) 0.182(9) 0.181(9) -0.085(8) -0.031(9) 0.110(9)
C55 0.082(5) 0.259(10) 0.154(8) -0.064(7) 0.013(5) 0.031(5)
C54 0.125(7) 0.248(10) 0.092(5) -0.011(6) 0.035(5) 0.008(7)
C22 0.241(12) 0.141(8) 0.221(11) -0.089(8) -0.056(9) 0.089(9)
C17 0.111(5) 0.107(6) 0.115(6) -0.022(5) -0.020(4) 0.040(4)

loop_
_atom_type_symbol
_atom_type_description
_atom_type_scat_dispersion_real
_atom_type_scat_dispersion_imag
_atom_type_scat_source
C C 0.0033 0.0016 'International Tables Vol C Tables 4.2.6.8 and 6.1.1.4'
H H 0.0000 0.0000 'International Tables Vol C Tables 4.2.6.8 and 6.1.1.4'
N N 0.0061 0.0033 'International Tables Vol C Tables 4.2.6.8 and 6.1.1.4'

loop_
_geom_angle_atom_site_label_1
_geom_angle_atom_site_label_2
_geom_angle_atom_site_label_3
_geom_angle
_geom_angle_site_symmetry_1
_geom_angle_site_symmetry_3
C3 N5 C4 119.9(5) . .
N5 C4 C9 107.8(4) . .
N5 C4 C5 107.9(5) . .
C9 C4 C5 112.3(5) . .
N5 C4 H4 109.6 . .
C9 C4 H4 109.6 . .
C5 C4 H4 109.6 . .
C1 C2 C1 117.9(5) 2_655 .
C1 C2 C3 121.1(6) 2_655 .
C1 C2 C3 121.0(6) . .
C66 N8 C67 117.2(5) . .
C10 N4 C9 117.8(5) . .
C63 C64 C59 120.4(5) . .
C63 C64 H64 119.8 . .
C59 C64 H64 119.8 . .
C28 C27 C26 122.3(5) . .
C28 C27 H27 118.9 . .
C26 C27 H27 118.9 . .
C39 N3 C40 118.5(5) . .
C46 N12 C41 120.2(5) . .
C48 C47 C48 120.4(6) 2_665 .
C48 C47 C46 119.4(6) 2_665 .
C48 C47 C46 120.2(6) . .
C29 C30 C31 119.1(5) . .
C29 C30 C39 121.5(6) . .
C31 C30 C39 119.0(6) . .
C32 N1 C33 119.3(5) . .
C15 C14 C13 120.7(6) . .
C15 C14 H14 119.7 . .
C13 C14 H14 119.7 . .
C2 C1 C2 122.1(5) 3_665 .
C2 C1 H1 119.0 3_665 .
C2 C1 H1 119.0 . .
N1 C32 C28 123.5(6) . .
N1 C32 H32 118.2 . .
C28 C32 H32 118.2 . .
C27 C28 C29 118.8(5) . .
C27 C28 C32 120.5(6) . .
C29 C28 C32 120.6(6) . .
C62 C61 C60 117.0(5) . .
C62 C61 C65 120.5(5) . .
C60 C61 C65 122.4(5) . .
C60 C59 C64 119.1(5) . .
C60 C59 C58 120.5(6) . .
C64 C59 C58 120.3(6) . .
C61 C62 C63 122.3(5) . .
C61 C62 H62 118.8 . .
C63 C62 H62 118.8 . .
N5 C3 C2 123.0(5) . .
N5 C3 H3 118.5 . .
C2 C3 H3 118.5 . .
N8 C67 C68 109.1(4) . .
N8 C67 C72 107.9(4) . .
C68 C67 C72 110.1(4) . .
N8 C67 H67 109.9 . .
C68 C67 H67 109.9 . .
C72 C67 H67 109.9 . .
C25 N2 C38 117.7(5) . 2_665
C58 N10 C57 118.8(5) . .
N12 C41 C42 109.4(4) . .
N12 C41 C40 108.5(5) . .
C42 C41 C40 110.8(5) . .
N12 C41 H41 109.4 . .
C42 C41 H41 109.4 . .
C40 C41 H41 109.4 . .
C47 C48 C47 119.6(6) 3_565 .
C47 C48 H48 120.2 3_565 .
C47 C48 H48 120.2 . .
N3 C40 C45 107.7(5) . .
N3 C40 C41 107.9(5) . .
C45 C40 C41 109.9(5) . .
N3 C40 H40 110.4 . .
C45 C40 H40 110.4 . .
C41 C40 H40 110.4 . .
C31 C26 C27 118.7(6) . .
C31 C26 C25 120.0(6) . .
C27 C26 C25 121.0(6) . .
N4 C9 C4 108.9(5) . .
N4 C9 C8 108.6(5) . .
C4 C9 C8 110.6(5) . .
N4 C9 H9 109.6 . .
C4 C9 H9 109.6 . .
C8 C9 H9 109.6 . .
N9 C65 C61 124.8(5) . .
N9 C65 H65 117.6 . .
C61 C65 H65 117.6 . .
C64 C63 C62 119.4(5) . .
C64 C63 C66 120.6(5) . .
C62 C63 C66 119.9(5) . .
N3 C39 C30 123.0(6) . .
N3 C39 H39 118.5 . .
C30 C39 H39 118.5 . .
C13 C12 C11 122.0(6) . .
C13 C12 H12 119.0 . .
C11 C12 H12 119.0 . .
N8 C66 C63 120.9(5) . .
N8 C66 H66 119.6 . .
C63 C66 H66 119.6 . .
N7 C18 C13 122.9(6) . .
N7 C18 H18 118.6 . .
C13 C18 H18 118.6 . .
C12 C13 C14 118.6(6) . .
C12 C13 C18 120.3(7) . .
C14 C13 C18 121.0(6) . .
N1 C33 C34 110.2(6) . .
N1 C33 C38 108.4(5) . .
C34 C33 C38 112.0(6) . .
N1 C33 H33 108.7 . .
C34 C33 H33 108.7 . .
C38 C33 H33 108.7 . .
C65 N9 C68 117.1(5) . 3
C49 C50 C49 118.5(6) . 3
C49 C50 C51 120.4(6) . .
C49 C50 C51 121.1(6) 3 .
C26 C31 C30 120.2(5) . .
C26 C31 H31 119.9 . .
C30 C31 H31 119.9 . .
C36 C37 C38 110.7(6) . .
C36 C37 H37A 109.5 . .
C38 C37 H37A 109.5 . .
C36 C37 H37B 109.5 . .
C38 C37 H37B 109.5 . .
H37A C37 H37B 108.1 . .
N11 C51 C50 123.2(5) . .
N11 C51 H51 118.4 . .
C50 C51 H51 118.4 . .
N2 C25 C26 122.6(6) . .
N2 C25 H25 118.7 . .
C26 C25 H25 118.7 . .
C6 C5 C4 110.8(5) . .
C6 C5 H5A 109.5 . .
C4 C5 H5A 109.5 . .
C6 C5 H5B 109.5 . .
C4 C5 H5B 109.5 . .
H5A C5 H5B 108.1 . .
N11 C52 C57 108.7(4) . .
N11 C52 C53 108.2(5) . .
C57 C52 C53 111.5(5) . .
N11 C52 H52 109.5 . .
C57 C52 H52 109.5 . .
C53 C52 H52 109.5 . .
C51 N11 C52 118.6(5) . .
C43 C42 C41 111.4(5) . .
C43 C42 H42A 109.4 . .
C41 C42 H42A 109.4 . .
C43 C42 H42B 109.4 . .
C41 C42 H42B 109.4 . .
H42A C42 H42B 108.0 . .
C16 C15 C14 119.4(7) . .
C16 C15 C17 120.3(7) . .
C14 C15 C17 120.3(7) . .
N9 C68 C69 111.0(5) 2 .
N9 C68 C67 107.1(4) 2 .
C69 C68 C67 109.7(4) . .
N9 C68 H68 109.7 2 .
C69 C68 H68 109.7 . .
C67 C68 H68 109.7 . .
N6 C20 C19 109.0(6) 3_665 .
N6 C20 C21 108.0(6) 3_665 .
C19 C20 C21 111.5(6) . .
N6 C20 H20 109.4 3_665 .
C19 C20 H20 109.4 . .
C21 C20 H20 109.4 . .
C40 C45 C44 112.3(5) . .
C40 C45 H45A 109.1 . .
C44 C45 H45A 109.1 . .
C40 C45 H45B 109.1 . .
C44 C45 H45B 109.1 . .
H45A C45 H45B 107.9 . .
N7 C19 C20 107.4(5) . .
N7 C19 C24 109.5(6) . .
C20 C19 C24 111.4(6) . .
N7 C19 H19 109.5 . .
C20 C19 H19 109.5 . .
C24 C19 H19 109.5 . .
C50 C49 C50 121.5(6) . 2
C50 C49 H49 119.3 . .
C50 C49 H49 119.3 2 .
C15 C16 C11 121.5(6) . .
C15 C16 H16 119.3 . .
C11 C16 H16 119.3 . .
C30 C29 C28 120.9(5) . .
C30 C29 H29 119.6 . .
C28 C29 H29 119.6 . .
N10 C57 C52 107.7(5) . .
N10 C57 C56 106.4(5) . .
C52 C57 C56 111.6(5) . .
N10 C57 H57 110.3 . .
C52 C57 H57 110.3 . .
C56 C57 H57 110.3 . .
N12 C46 C47 124.1(6) . .
N12 C46 H46 117.9 . .
C47 C46 H46 117.9 . .
N2 C38 C33 109.8(5) 3_565 .
N2 C38 C37 109.5(6) 3_565 .
C33 C38 C37 109.6(5) . .
N2 C38 H38 109.3 3_565 .
C33 C38 H38 109.3 . .
C37 C38 H38 109.3 . .
C18 N7 C19 119.5(5) . .
C52 C53 C54 110.2(5) . .
C52 C53 H53A 109.6 . .
C54 C53 H53A 109.6 . .
C52 C53 H53B 109.6 . .
C54 C53 H53B 109.6 . .
H53A C53 H53B 108.1 . .
C59 C60 C61 121.7(5) . .
C59 C60 H60 119.1 . .
C61 C60 H60 119.1 . .
C9 C8 C7 109.8(5) . .
C9 C8 H8A 109.7 . .
C7 C8 H8A 109.7 . .
C9 C8 H8B 109.7 . .
C7 C8 H8B 109.7 . .
H8A C8 H8B 108.2 . .
N4 C10 C11 123.5(6) . .
N4 C10 H10 118.3 . .
C11 C10 H10 118.3 . .
C57 C56 C55 110.0(5) . .
C57 C56 H56A 109.7 . .
C55 C56 H56A 109.7 . .
C57 C56 H56B 109.7 . .
C55 C56 H56B 109.7 . .
H56A C56 H56B 108.2 . .
C17 N6 C20 117.8(6) . 2_655
C33 C34 C35 110.5(7) . .
C33 C34 H34A 109.6 . .
C35 C34 H34A 109.6 . .
C33 C34 H34B 109.6 . .
C35 C34 H34B 109.6 . .
H34A C34 H34B 108.1 . .
C7 C6 C5 110.9(7) . .
C7 C6 H6A 109.5 . .
C5 C6 H6A 109.5 . .
C7 C6 H6B 109.5 . .
C5 C6 H6B 109.5 . .
H6A C6 H6B 108.1 . .
C6 C7 C8 110.8(6) . .
C6 C7 H7A 109.5 . .
C8 C7 H7A 109.5 . .
C6 C7 H7B 109.5 . .
C8 C7 H7B 109.5 . .
H7A C7 H7B 108.1 . .
C35 C36 C37 110.2(8) . .
C35 C36 H36A 109.6 . .
C37 C36 H36A 109.6 . .
C35 C36 H36B 109.6 . .
C37 C36 H36B 109.6 . .
H36A C36 H36B 108.1 . .
C43 C44 C45 110.4(6) . .
C43 C44 H44A 109.6 . .
C45 C44 H44A 109.6 . .
C43 C44 H44B 109.6 . .
C45 C44 H44B 109.6 . .
H44A C44 H44B 108.1 . .
C44 C43 C42 110.4(7) . .
C44 C43 H43A 109.6 . .
C42 C43 H43A 109.6 . .
C44 C43 H43B 109.6 . .
C42 C43 H43B 109.6 . .
H43A C43 H43B 108.1 . .
C71 C72 C67 110.4(5) . .
C71 C72 H72A 109.6 . .
C67 C72 H72A 109.6 . .
C71 C72 H72B 109.6 . .
C67 C72 H72B 109.6 . .
H72A C72 H72B 108.1 . .
C22 C21 C20 109.4(7) . .
C22 C21 H21A 109.8 . .
C20 C21 H21A 109.8 . .
C22 C21 H21B 109.8 . .
C20 C21 H21B 109.8 . .
H21A C21 H21B 108.2 . .
C70 C71 C72 110.4(5) . .
C70 C71 H71A 109.6 . .
C72 C71 H71A 109.6 . .
C70 C71 H71B 109.6 . .
C72 C71 H71B 109.6 . .
H71A C71 H71B 108.1 . .
C23 C24 C19 110.9(7) . .
C23 C24 H24A 109.5 . .
C19 C24 H24A 109.5 . .
C23 C24 H24B 109.5 . .
C19 C24 H24B 109.5 . .
H24A C24 H24B 108.0 . .
C12 C11 C16 117.8(6) . .
C12 C11 C10 119.8(7) . .
C16 C11 C10 122.4(6) . .
C71 C70 C69 109.6(5) . .
C71 C70 H70A 109.8 . .
C69 C70 H70A 109.8 . .
C71 C70 H70B 109.8 . .
C69 C70 H70B 109.8 . .
H70A C70 H70B 108.2 . .
N10 C58 C59 121.8(6) . .
N10 C58 H58 119.1 . .
C59 C58 H58 119.1 . .
C36 C35 C34 111.7(8) . .
C36 C35 H35A 109.3 . .
C34 C35 H35A 109.3 . .
C36 C35 H35B 109.3 . .
C34 C35 H35B 109.3 . .
H35A C35 H35B 107.9 . .
C68 C69 C70 112.5(5) . .
C68 C69 H69A 109.1 . .
C70 C69 H69A 109.1 . .
C68 C69 H69B 109.1 . .
C70 C69 H69B 109.1 . .
H69A C69 H69B 107.8 . .
C22 C23 C24 111.2(8) . .
C22 C23 H23A 109.4 . .
C24 C23 H23A 109.4 . .
C22 C23 H23B 109.4 . .
C24 C23 H23B 109.4 . .
H23A C23 H23B 108.0 . .
C54 C55 C56 110.6(7) . .
C54 C55 H55A 109.5 . .
C56 C55 H55A 109.5 . .
C54 C55 H55B 109.5 . .
C56 C55 H55B 109.5 . .
H55A C55 H55B 108.1 . .
C55 C54 C53 111.1(7) . .
C55 C54 H54A 109.4 . .
C53 C54 H54A 109.4 . .
C55 C54 H54B 109.4 . .
C53 C54 H54B 109.4 . .
H54A C54 H54B 108.0 . .
C23 C22 C21 111.8(8) . .
C23 C22 H22A 109.3 . .
C21 C22 H22A 109.3 . .
C23 C22 H22B 109.3 . .
C21 C22 H22B 109.3 . .
H22A C22 H22B 107.9 . .
N6 C17 C15 122.6(6) . .
N6 C17 H17 118.7 . .
C15 C17 H17 118.7 . .

loop_
_geom_bond_atom_site_label_1
_geom_bond_atom_site_label_2
_geom_bond_distance
_geom_bond_site_symmetry_2
N5 C3 1.243(6) .
N5 C4 1.455(6) .
C4 C9 1.527(7) .
C4 C5 1.529(8) .
C4 H4 1.0000 .
C2 C1 1.375(6) 2_655
C2 C1 1.399(6) .
C2 C3 1.462(7) .
N8 C66 1.238(6) .
N8 C67 1.460(6) .
N4 C10 1.253(7) .
N4 C9 1.455(7) .
C64 C63 1.372(7) .
C64 C59 1.393(7) .
C64 H64 0.9500 .
C27 C28 1.347(7) .
C27 C26 1.392(7) .
C27 H27 0.9500 .
N3 C39 1.251(6) .
N3 C40 1.449(7) .
N12 C46 1.252(6) .
N12 C41 1.454(7) .
C47 C48 1.374(7) 2_665
C47 C48 1.397(6) .
C47 C46 1.470(7) .
C30 C29 1.381(7) .
C30 C31 1.398(7) .
C30 C39 1.487(8) .
N1 C32 1.242(7) .
N1 C33 1.465(7) .
C14 C15 1.385(8) .
C14 C13 1.385(8) .
C14 H14 0.9500 .
C1 C2 1.374(6) 3_665
C1 H1 0.9500 .
C32 C28 1.458(8) .
C32 H32 0.9500 .
C28 C29 1.394(7) .
C61 C62 1.379(7) .
C61 C60 1.403(7) .
C61 C65 1.444(7) .
C59 C60 1.381(7) .
C59 C58 1.492(8) .
C62 C63 1.384(7) .
C62 H62 0.9500 .
C3 H3 0.9500 .
C67 C68 1.529(7) .
C67 C72 1.533(7) .
C67 H67 1.0000 .
N2 C25 1.261(7) .
N2 C38 1.452(7) 2_665
N10 C58 1.242(6) .
N10 C57 1.471(7) .
C41 C42 1.529(7) .
C41 C40 1.531(7) .
C41 H41 1.0000 .
C48 C47 1.374(7) 3_565
C48 H48 0.9500 .
C40 C45 1.514(8) .
C40 H40 1.0000 .
C26 C31 1.379(7) .
C26 C25 1.478(8) .
C9 C8 1.536(8) .
C9 H9 1.0000 .
C65 N9 1.249(6) .
C65 H65 0.9500 .
C63 C66 1.489(7) .
C39 H39 0.9500 .
C12 C13 1.376(8) .
C12 C11 1.381(8) .
C12 H12 0.9500 .
C66 H66 0.9500 .
C18 N7 1.241(7) .
C18 C13 1.469(8) .
C18 H18 0.9500 .
C33 C34 1.515(9) .
C33 C38 1.518(8) .
C33 H33 1.0000 .
N9 C68 1.457(6) 3
C50 C49 1.365(6) .
C50 C49 1.397(6) 3
C50 C51 1.463(7) .
C31 H31 0.9500 .
C37 C36 1.523(10) .
C37 C38 1.546(8) .
C37 H37A 0.9900 .
C37 H37B 0.9900 .
C51 N11 1.269(6) .
C51 H51 0.9500 .
C25 H25 0.9500 .
C5 C6 1.500(9) .
C5 H5A 0.9900 .
C5 H5B 0.9900 .
C52 N11 1.469(6) .
C52 C57 1.503(7) .
C52 C53 1.508(7) .
C52 H52 1.0000 .
C42 C43 1.519(9) .
C42 H42A 0.9900 .
C42 H42B 0.9900 .
C15 C16 1.362(8) .
C15 C17 1.491(9) .
C68 N9 1.457(6) 2
C68 C69 1.502(7) .
C68 H68 1.0000 .
C20 N6 1.452(8) 3_665
C20 C19 1.511(9) .
C20 C21 1.556(9) .
C20 H20 1.0000 .
C45 C44 1.516(9) .
C45 H45A 0.9900 .
C45 H45B 0.9900 .
C19 N7 1.458(7) .
C19 C24 1.522(9) .
C19 H19 1.0000 .
C49 C50 1.397(6) 2
C49 H49 0.9500 .
C16 C11 1.397(8) .
C16 H16 0.9500 .
C29 H29 0.9500 .
C57 C56 1.519(8) .
C57 H57 1.0000 .
C46 H46 0.9500 .
C38 N2 1.452(7) 3_565
C38 H38 1.0000 .
C53 C54 1.519(9) .
C53 H53A 0.9900 .
C53 H53B 0.9900 .
C60 H60 0.9500 .
C8 C7 1.535(10) .
C8 H8A 0.9900 .
C8 H8B 0.9900 .
C10 C11 1.454(8) .
C10 H10 0.9500 .
C56 C55 1.534(10) .
C56 H56A 0.9900 .
C56 H56B 0.9900 .
N6 C17 1.243(7) .
N6 C20 1.452(8) 2_655
C34 C35 1.544(10) .
C34 H34A 0.9900 .
C34 H34B 0.9900 .
C6 C7 1.495(11) .
C6 H6A 0.9900 .
C6 H6B 0.9900 .
C7 H7A 0.9900 .
C7 H7B 0.9900 .
C36 C35 1.500(12) .
C36 H36A 0.9900 .
C36 H36B 0.9900 .
C44 C43 1.492(11) .
C44 H44A 0.9900 .
C44 H44B 0.9900 .
C43 H43A 0.9900 .
C43 H43B 0.9900 .
C72 C71 1.514(8) .
C72 H72A 0.9900 .
C72 H72B 0.9900 .
C21 C22 1.535(12) .
C21 H21A 0.9900 .
C21 H21B 0.9900 .
C71 C70 1.512(9) .
C71 H71A 0.9900 .
C71 H71B 0.9900 .
C24 C23 1.511(11) .
C24 H24A 0.9900 .
C24 H24B 0.9900 .
C70 C69 1.524(9) .
C70 H70A 0.9900 .
C70 H70B 0.9900 .
C58 H58 0.9500 .
C35 H35A 0.9900 .
C35 H35B 0.9900 .
C69 H69A 0.9900 .
C69 H69B 0.9900 .
C23 C22 1.483(13) .
C23 H23A 0.9900 .
C23 H23B 0.9900 .
C55 C54 1.478(12) .
C55 H55A 0.9900 .
C55 H55B 0.9900 .
C54 H54A 0.9900 .
C54 H54B 0.9900 .
C22 H22A 0.9900 .
C22 H22B 0.9900 .
C17 H17 0.9500 .

loop_
_geom_torsion_atom_site_label_1
_geom_torsion_atom_site_label_2
_geom_torsion_atom_site_label_3
_geom_torsion_atom_site_label_4
_geom_torsion
_geom_torsion_site_symmetry_1
_geom_torsion_site_symmetry_4
C3 N5 C4 C9 121.3(6) . .
C3 N5 C4 C5 -117.2(6) . .
C1 C2 C1 C2 0.9(10) 2_655 3_665
C3 C2 C1 C2 179.5(4) . 3_665
C33 N1 C32 C28 176.9(5) . .
C26 C27 C28 C29 0.6(8) . .
C26 C27 C28 C32 176.9(5) . .
N1 C32 C28 C27 -164.8(6) . .
N1 C32 C28 C29 11.4(9) . .
C63 C64 C59 C60 -0.7(8) . .
C63 C64 C59 C58 -177.3(5) . .
C60 C61 C62 C63 -3.9(8) . .
C65 C61 C62 C63 175.1(5) . .
C4 N5 C3 C2 179.6(5) . .
C1 C2 C3 N5 -174.8(5) 2_655 .
C1 C2 C3 N5 6.6(8) . .
C66 N8 C67 C68 118.6(5) . .
C66 N8 C67 C72 -121.8(5) . .
C46 N12 C41 C42 -119.7(6) . .
C46 N12 C41 C40 119.3(5) . .
C48 C47 C48 C47 0.1(10) 2_665 3_565
C46 C47 C48 C47 178.4(3) . 3_565
C39 N3 C40 C45 -117.3(6) . .
C39 N3 C40 C41 124.0(6) . .
N12 C41 C40 N3 -68.7(6) . .
C42 C41 C40 N3 171.2(5) . .
N12 C41 C40 C45 174.0(5) . .
C42 C41 C40 C45 53.9(7) . .
C28 C27 C26 C31 -0.2(8) . .
C28 C27 C26 C25 -175.3(5) . .
C10 N4 C9 C4 122.0(6) . .
C10 N4 C9 C8 -117.5(6) . .
N5 C4 C9 N4 -68.8(6) . .
C5 C4 C9 N4 172.5(5) . .
N5 C4 C9 C8 172.0(5) . .
C5 C4 C9 C8 53.3(7) . .
C62 C61 C65 N9 -168.5(5) . .
C60 C61 C65 N9 10.5(8) . .
C59 C64 C63 C62 -1.2(8) . .
C59 C64 C63 C66 176.6(5) . .
C61 C62 C63 C64 3.6(8) . .
C61 C62 C63 C66 -174.2(5) . .
C40 N3 C39 C30 175.6(5) . .
C29 C30 C39 N3 -166.9(5) . .
C31 C30 C39 N3 5.2(8) . .
C67 N8 C66 C63 178.6(5) . .
C64 C63 C66 N8 -169.7(5) . .
C62 C63 C66 N8 8.1(8) . .
C11 C12 C13 C14 1.2(9) . .
C11 C12 C13 C18 -174.9(6) . .
C15 C14 C13 C12 -2.8(9) . .
C15 C14 C13 C18 173.3(6) . .
N7 C18 C13 C12 11.5(10) . .
N7 C18 C13 C14 -164.5(6) . .
C32 N1 C33 C34 -121.1(7) . .
C32 N1 C33 C38 115.9(6) . .
C61 C65 N9 C68 177.2(5) . 3
C27 C26 C31 C30 0.0(8) . .
C25 C26 C31 C30 175.1(5) . .
C29 C30 C31 C26 -0.2(8) . .
C39 C30 C31 C26 -172.5(5) . .
C49 C50 C51 N11 -174.6(5) . .
C49 C50 C51 N11 5.8(7) 3 .
C38 N2 C25 C26 -177.0(5) 2_665 .
C31 C26 C25 N2 -164.9(5) . .
C27 C26 C25 N2 10.1(8) . .
N5 C4 C5 C6 -172.9(7) . .
C9 C4 C5 C6 -54.2(9) . .
C50 C51 N11 C52 -178.7(4) . .
C57 C52 N11 C51 125.5(5) . .
C53 C52 N11 C51 -113.3(6) . .
N12 C41 C42 C43 -175.2(7) . .
C40 C41 C42 C43 -55.5(8) . .
C13 C14 C15 C16 3.4(9) . .
C13 C14 C15 C17 -177.1(5) . .
N8 C67 C68 N9 -64.9(5) . 2
C72 C67 C68 N9 176.9(4) . 2
N8 C67 C68 C69 174.6(5) . .
C72 C67 C68 C69 56.4(6) . .
N3 C40 C45 C44 -173.0(7) . .
C41 C40 C45 C44 -55.6(8) . .
N6 C20 C19 N7 -66.5(6) 3_665 .
C21 C20 C19 N7 174.4(6) . .
N6 C20 C19 C24 173.6(5) 3_665 .
C21 C20 C19 C24 54.5(8) . .
C49 C50 C49 C50 0.3(9) 3 2
C51 C50 C49 C50 -179.3(3) . 2
C14 C15 C16 C11 -2.4(9) . .
C17 C15 C16 C11 178.0(6) . .
C31 C30 C29 C28 0.5(8) . .
C39 C30 C29 C28 172.6(5) . .
C27 C28 C29 C30 -0.7(8) . .
C32 C28 C29 C30 -177.0(5) . .
C58 N10 C57 C52 125.6(6) . .
C58 N10 C57 C56 -114.5(6) . .
N11 C52 C57 N10 -69.1(6) . .
C53 C52 C57 N10 171.6(5) . .
N11 C52 C57 C56 174.4(5) . .
C53 C52 C57 C56 55.2(7) . .
C41 N12 C46 C47 -176.5(4) . .
C48 C47 C46 N12 -172.4(5) 2_665 .
C48 C47 C46 N12 9.3(8) . .
N1 C33 C38 N2 -61.4(7) . 3_565
C34 C33 C38 N2 176.8(6) . 3_565
N1 C33 C38 C37 178.3(6) . .
C34 C33 C38 C37 56.5(8) . .
C36 C37 C38 N2 -178.1(7) . 3_565
C36 C37 C38 C33 -57.5(8) . .
C13 C18 N7 C19 -179.6(6) . .
C20 C19 N7 C18 114.6(7) . .
C24 C19 N7 C18 -124.4(7) . .
N11 C52 C53 C54 -175.1(7) . .
C57 C52 C53 C54 -55.6(9) . .
C64 C59 C60 C61 0.2(8) . .
C58 C59 C60 C61 176.9(5) . .
C62 C61 C60 C59 2.0(8) . .
C65 C61 C60 C59 -177.0(5) . .
N4 C9 C8 C7 -174.0(6) . .
C4 C9 C8 C7 -54.6(8) . .
C9 N4 C10 C11 177.9(5) . .
N10 C57 C56 C55 -172.0(7) . .
C52 C57 C56 C55 -54.8(9) . .
N1 C33 C34 C35 -176.0(8) . .
C38 C33 C34 C35 -55.1(9) . .
C4 C5 C6 C7 57.2(10) . .
C5 C6 C7 C8 -60.1(10) . .
C9 C8 C7 C6 58.5(9) . .
C38 C37 C36 C35 58.3(10) . .
C40 C45 C44 C43 58.0(10) . .
C45 C44 C43 C42 -57.8(9) . .
C41 C42 C43 C44 57.5(9) . .
N8 C67 C72 C71 -177.2(5) . .
C68 C67 C72 C71 -58.2(6) . .
N6 C20 C21 C22 -173.5(8) 3_665 .
C19 C20 C21 C22 -53.8(9) . .
C67 C72 C71 C70 59.0(7) . .
N7 C19 C24 C23 -174.3(8) . .
C20 C19 C24 C23 -55.7(9) . .
C13 C12 C11 C16 -0.3(9) . .
C13 C12 C11 C10 177.1(6) . .
C15 C16 C11 C12 0.9(9) . .
C15 C16 C11 C10 -176.5(6) . .
N4 C10 C11 C12 -167.5(6) . .
N4 C10 C11 C16 9.8(10) . .
C72 C71 C70 C69 -57.4(8) . .
C57 N10 C58 C59 179.0(5) . .
C60 C59 C58 N10 -174.7(6) . .
C64 C59 C58 N10 1.9(9) . .
C37 C36 C35 C34 -57.0(12) . .
C33 C34 C35 C36 55.3(12) . .
N9 C68 C69 C70 -174.9(5) 2 .
C67 C68 C69 C70 -56.8(7) . .
C71 C70 C69 C68 57.3(8) . .
C19 C24 C23 C22 57.5(11) . .
C57 C56 C55 C54 56.7(10) . .
C56 C55 C54 C53 -58.6(10) . .
C52 C53 C54 C55 57.9(10) . .
C24 C23 C22 C21 -58.4(12) . .
C20 C21 C22 C23 55.8(11) . .
C20 N6 C17 C15 180.0(6) 2_655 .
C16 C15 C17 N6 -165.8(7) . .
C14 C15 C17 N6 14.7(9) . .
